data_7241236
loop_
_publ_author_name
'Shen, Jinhui'
'Yu, Aimin'
'Zhang, Lei'
'Meng, Xiangtai'

_publ_section_title
;
 Construction of benzothiophene fused pyrrolidone in water via a
 catalyst-free process and a mechanism study
;
_journal_issue 20
_journal_name_full 'Green Chemistry'
_journal_page_first 6798
_journal_page_last 6803
_journal_paper_doi 10.1039/D0GC01860K
_journal_volume 22
_journal_year 2020
_chemical_formula_moiety 'C19 H17 N O2 S'
_chemical_formula_sum 'C19 H17 N O2 S'
_chemical_formula_weight 323.39
_space_group_crystal_system orthorhombic
_space_group_IT_number 19
_space_group_name_Hall 'P 2ac 2ab'
_space_group_name_H-M_alt 'P 21 21 21'
_atom_sites_solution_hydrogens geom
_atom_sites_solution_primary dual
_audit_creation_date 2020-07-26
_audit_creation_method
;
Olex2 1.2
(compiled 2018.05.29 svn.r3508 for OlexSys, GUI svn.r5506)
;
_audit_update_record
;
2020-08-06 deposited with the CCDC.	2020-09-01 downloaded from the CCDC.
;
_cell_angle_alpha 90
_cell_angle_beta 90
_cell_angle_gamma 90
_cell_formula_units_Z 4
_cell_length_a 4.96320(10)
_cell_length_b 9.9037(3)
_cell_length_c 33.6030(9)
_cell_measurement_reflns_used 2747
_cell_measurement_temperature 293(2)
_cell_measurement_theta_max 56.2070
_cell_measurement_theta_min 2.6140
_cell_volume 1651.72(7)
_computing_cell_refinement 'CrysAlisPro 1.171.41.43a (Rigaku OD, 2019)'
_computing_data_collection 'CrysAlisPro 1.171.41.43a (Rigaku OD, 2019)'
_computing_data_reduction 'CrysAlisPro 1.171.41.43a (Rigaku OD, 2019)'
_computing_molecular_graphics 'Olex2 (Dolomanov et al., 2009)'
_computing_publication_material 'Olex2 (Dolomanov et al., 2009)'
_computing_structure_refinement 'ShelXL (Sheldrick, 2015)'
_computing_structure_solution 'ShelXT (Sheldrick, 2015)'
_diffrn_ambient_temperature 293(2)
_diffrn_detector 'Hybrid Pixel Array Detector'
_diffrn_detector_area_resol_mean 10.0000
_diffrn_measured_fraction_theta_full 0.992
_diffrn_measured_fraction_theta_max 0.992
_diffrn_measurement_details
;
List of Runs (angles in degrees, time in seconds):

  # Type    Start    End  Width  t~exp~   \w     \q     \k     \f   Frames
#--------------------------------------------------------------------------
  1  \w     19.00  45.00   0.50    0.80    --   40.90 -43.00  30.00   52
  2  \w    -49.00  12.00   0.50    0.80    --   40.90 -43.00-180.00  122
  3  \w     18.00  72.00   0.50    0.80    --   40.90 -43.00-180.00  108
  4  \w    -49.00   1.00   0.50    0.80    --   40.90 -82.00 -60.00  100
  5  \w    -49.00  13.00   0.50    0.80    --   40.90 -43.00  30.00  124
  6  \w     25.00  67.00   0.50    0.80    --   40.90 -82.00  90.00   84
  7  \w     -1.00  66.00   0.50    0.80    --   40.90 -82.00  30.00  134
  8  \w     30.00  66.00   0.50    0.80    --   40.90 -82.00 -30.00   72
  9  \w    -30.00   2.00   0.50    0.80    --   40.90 -82.00  90.00   64
 10  \w     14.00  48.00   0.50    0.80    --   40.90 -82.00 -60.00   68
 11  \w    -27.00   6.00   0.50    0.80    --   40.90 -82.00 -30.00   66
 12  \w     50.00  75.00   0.50    0.80    --   40.90 -43.00  30.00   50
 13  \w    -33.00  -7.00   0.50    0.80    --   40.90 -65.00-180.00   52
 14  \w      4.00  52.00   0.50    0.80    --   40.90 -65.00-180.00   96
 15  \w    -49.00  35.00   0.50    0.80    --   40.90 -77.00 150.00  168
 16  \w     27.00  68.00   0.50    0.80    --   40.90 -82.00-180.00   82
 17  \w     33.00  64.00   0.50    0.80    --   40.90  54.00  30.00   62
 18  \w    -21.00  14.00   0.50    0.80    --   40.90 -65.00 -30.00   70
 19  \w      6.00 122.00   0.50    0.80    --   93.40 -50.00 -60.00  232
 20  \w     18.00  92.00   0.50    0.80    --   93.40 -33.00 -60.00  148
 21  \w    132.00 181.00   0.50    0.80    --   93.40  82.00-120.00   98
 22  \w     13.00  64.00   0.50    0.80    --   93.40 -77.00 -90.00  102
 23  \w     66.00  95.00   0.50    0.80    --   93.40  82.00-120.00   58
 24  \w     16.00  94.00   0.50    0.80    --   93.40 -82.00-180.00  156
 25  \w    147.00 183.00   0.50    0.80    --   93.40  59.00   0.00   72
 26  \w    111.00 137.00   0.50    0.80    --   93.40  59.00   0.00   52
 27  \w      4.00  98.00   0.50    0.80    --   93.40 -82.00-150.00  188
 28  \w     16.00 183.00   0.50    0.80    --   93.40   8.00 -30.00  334
 29  \w    128.00 162.00   0.50    0.80    --   93.40  82.00-150.00   68
 30  \w     90.00 115.00   0.50    0.80    --   93.40  82.00-150.00   50
 31  \w     61.00  98.00   0.50    0.80    --   93.40 -82.00  30.00   74
 32  \w     66.00  92.00   0.50    0.80    --   93.40 -82.00 150.00   52
 33  \w     15.00 121.00   0.50    0.80    --   93.40 -82.00 -60.00  212
 34  \w     71.00 101.00   0.50    0.80    --   93.40 -82.00-120.00   60
 35  \w     56.00  83.00   0.50    0.80    --   93.40 -82.00 -30.00   54
 36  \w      4.00 116.00   0.50    0.80    --   93.40 -42.00  30.00  224
 37  \w     10.00  66.00   0.50    0.80    --   93.40 -59.00 120.00  112
 38  \w     62.00  95.00   0.50    0.80    --   93.40 -82.00  99.41   66
 39  \w     70.00  96.00   0.50    0.80    --   93.40 -82.00   0.00   52
 40  \w     59.00  84.00   0.50    0.80    --   93.40 -82.00  60.00   50
 41  \w     55.00  80.00   0.50    0.80    --   93.40 -82.00 120.00   50
 42  \w     10.00  35.00   0.50    0.80    --   93.40 -82.00  99.41   50
;
_diffrn_measurement_device 'four-circle diffractometer'
_diffrn_measurement_device_type 'XtaLAB Pro II AFC12 (RINC): Kappa single'
_diffrn_measurement_method '\w scans'
_diffrn_orient_matrix_type 'CrysAlisPro convention (1999,Acta A55,543-557)'
_diffrn_orient_matrix_UB_11 0.0176763000
_diffrn_orient_matrix_UB_12 -0.1525710000
_diffrn_orient_matrix_UB_13 -0.0085489000
_diffrn_orient_matrix_UB_21 0.0368898000
_diffrn_orient_matrix_UB_22 0.0299488000
_diffrn_orient_matrix_UB_23 -0.0446547000
_diffrn_orient_matrix_UB_31 0.3077109000
_diffrn_orient_matrix_UB_32 0.0051269000
_diffrn_orient_matrix_UB_33 0.0058381000
_diffrn_radiation_monochromator mirror
_diffrn_radiation_probe x-ray
_diffrn_radiation_type CuK\a
_diffrn_radiation_wavelength 1.54184
_diffrn_reflns_av_R_equivalents 0.0625
_diffrn_reflns_av_unetI/netI 0.0484
_diffrn_reflns_Laue_measured_fraction_full 0.992
_diffrn_reflns_Laue_measured_fraction_max 0.992
_diffrn_reflns_limit_h_max 5
_diffrn_reflns_limit_h_min -4
_diffrn_reflns_limit_k_max 11
_diffrn_reflns_limit_k_min -11
_diffrn_reflns_limit_l_max 39
_diffrn_reflns_limit_l_min -40
_diffrn_reflns_number 13803
_diffrn_reflns_point_group_measured_fraction_full 0.990
_diffrn_reflns_point_group_measured_fraction_max 0.990
_diffrn_reflns_theta_full 67.505
_diffrn_reflns_theta_max 67.505
_diffrn_reflns_theta_min 2.630
_diffrn_source 'micro-focus sealed X-ray tube'
_diffrn_source_type 'Rigaku (Cu) X-ray Source'
_exptl_absorpt_coefficient_mu 1.809
_exptl_absorpt_correction_T_max 1.00000
_exptl_absorpt_correction_T_min 0.69196
_exptl_absorpt_correction_type multi-scan
_exptl_absorpt_process_details
;
CrysAlisPro 1.171.41.43a (Rigaku Oxford Diffraction, 2019)
Empirical absorption correction using spherical harmonics,
 implemented in SCALE3 ABSPACK scaling algorithm.
;
_exptl_crystal_density_diffrn 1.300
_exptl_crystal_description block
_exptl_crystal_F_000 680
_refine_diff_density_max 0.145
_refine_diff_density_min -0.265
_refine_diff_density_rms 0.040
_refine_ls_abs_structure_details
;
 Flack x determined using 776 quotients [(I+)-(I-)]/[(I+)+(I-)]
 (Parsons, Flack and Wagner, Acta Cryst. B69 (2013) 249-259).
;
_refine_ls_abs_structure_Flack 0.00(2)
_refine_ls_extinction_method none
_refine_ls_goodness_of_fit_ref 1.061
_refine_ls_hydrogen_treatment constr
_refine_ls_matrix_type full
_refine_ls_number_parameters 211
_refine_ls_number_reflns 2934
_refine_ls_number_restraints 0
_refine_ls_restrained_S_all 1.061
_refine_ls_R_factor_all 0.0580
_refine_ls_R_factor_gt 0.0466
_refine_ls_shift/su_max 0.000
_refine_ls_shift/su_mean 0.000
_refine_ls_structure_factor_coef Fsqd
_refine_ls_weighting_details 'w=1/[\s^2^(Fo^2^)+(0.0571P)^2^] where P=(Fo^2^+2Fc^2^)/3'
_refine_ls_weighting_scheme calc
_refine_ls_wR_factor_gt 0.1096
_refine_ls_wR_factor_ref 0.1190
_reflns_Friedel_coverage 0.669
_reflns_Friedel_fraction_full 0.987
_reflns_Friedel_fraction_max 0.987
_reflns_number_gt 2410
_reflns_number_total 2934
_reflns_threshold_expression 'I > 2\s(I)'
_cod_data_source_file d0gc01860k2.cif
_cod_data_source_block exp_337
_cod_depositor_comments 'Adding full bibliography for 7241227--7241236.cif.'
_cod_database_code 7241236
_shelx_shelxl_version_number 2018/3
_shelx_space_group_comment
;
The symmetry employed for this shelxl refinement is uniquely defined
by the following loop, which should always be used as a source of
symmetry information in preference to the above space-group names.
They are only intended as comments.
;
_diffrn_oxdiff_digest_frames
;
0162219eb7280e164a9e4ea75fe341451f041882cb0
;
_reflns_odcompleteness_completeness 99.21
_reflns_odcompleteness_iscentric 1
_reflns_odcompleteness_theta 66.49
_olex2_refinement_description
;
1. Fixed Uiso
 At 1.2 times of:
  All C(H) groups, All N(H) groups
 At 1.5 times of:
  All C(H,H,H) groups
2.a Aromatic/amide H refined with riding coordinates:
 N003(H003), C00A(H00A), C00E(H00E), C00F(H00F), C00G(H00G), C00I(H00I),
 C00L(H00L), C00M(H00M)
2.b Idealised Me refined as rotating group:
 C00H(H00B,H00C,H00D), C00J(H00H,H00J,H00K), C00N(H00N,H00O,H00P)
;
_olex2_submission_special_instructions 'No special instructions were received'
_oxdiff_exptl_absorpt_empirical_details
;
Empirical correction (ABSPACK) includes:
- Absorption correction using spherical harmonics
- Frame scaling
;
_oxdiff_exptl_absorpt_empirical_full_max 1.892
_oxdiff_exptl_absorpt_empirical_full_min 0.697

loop_
_space_group_symop_operation_xyz
'x, y, z'
'-x+1/2, -y, z+1/2'
'-x, y+1/2, -z+1/2'
'x+1/2, -y+1/2, -z'

loop_
_atom_site_label
_atom_site_type_symbol
_atom_site_fract_x
_atom_site_fract_y
_atom_site_fract_z
_atom_site_U_iso_or_equiv
_atom_site_adp_type
_atom_site_occupancy
_atom_site_site_symmetry_order
_atom_site_calc_flag
_atom_site_refinement_flags_posn
_atom_site_refinement_flags_adp
_atom_site_refinement_flags_occupancy
_atom_site_disorder_assembly
_atom_site_disorder_group
S01 S 0.2125(2) 0.45639(10) 0.27896(3) 0.0519(3) Uani 1 1 d . . . . .
O002 O 0.7559(6) 0.6874(3) 0.37999(9) 0.0690(9) Uani 1 1 d . . . . .
N003 N 0.3131(6) 0.7182(3) 0.39271(9) 0.0485(8) Uani 1 1 d . . . . .
H003 H 0.153945 0.691742 0.386234 0.058 Uiso 1 1 calc R . . . .
O004 O -0.0936(6) 0.7078(3) 0.27847(10) 0.0739(10) Uani 1 1 d . . . . .
C005 C 0.5192(7) 0.6645(4) 0.37201(12) 0.0451(9) Uani 1 1 d . . . . .
C006 C 0.5544(7) 0.4365(4) 0.33728(10) 0.0426(9) Uani 1 1 d . . . . .
C007 C 0.4417(7) 0.5703(4) 0.33938(11) 0.0428(9) Uani 1 1 d . . . . .
C008 C 0.3303(8) 0.8138(4) 0.42407(11) 0.0453(9) Uani 1 1 d . . . . .
C009 C 0.2596(8) 0.5939(4) 0.30972(10) 0.0433(9) Uani 1 1 d . . . . .
C00A C 0.7471(8) 0.3743(4) 0.36188(10) 0.0476(9) Uani 1 1 d . . . . .
H00A H 0.819600 0.421663 0.383244 0.057 Uiso 1 1 calc R . . . .
C00B C 0.1117(8) 0.7186(4) 0.29798(12) 0.0498(10) Uani 1 1 d . . . . .
C00C C 0.4471(8) 0.3630(4) 0.30539(11) 0.0468(10) Uani 1 1 d . . . . .
C00D C 0.8295(8) 0.2437(4) 0.35455(12) 0.0535(10) Uani 1 1 d . . . . .
C00E C 0.5283(9) 0.2308(4) 0.29747(13) 0.0558(11) Uani 1 1 d . . . . .
H00E H 0.456058 0.182355 0.276298 0.067 Uiso 1 1 calc R . . . .
C00F C 0.7198(9) 0.1746(4) 0.32220(12) 0.0581(11) Uani 1 1 d . . . . .
H00F H 0.778120 0.087107 0.317094 0.070 Uiso 1 1 calc R . . . .
C00G C 0.1540(10) 0.8043(5) 0.45526(12) 0.0646(12) Uani 1 1 d . . . . .
H00G H 0.025802 0.735776 0.455717 0.077 Uiso 1 1 calc R . . . .
C00H C 1.0437(9) 0.1784(5) 0.38054(14) 0.0675(13) Uani 1 1 d . . . . .
H00B H 1.211792 0.176129 0.366417 0.101 Uiso 1 1 calc GR . . . .
H00C H 0.989847 0.087934 0.387062 0.101 Uiso 1 1 calc GR . . . .
H00D H 1.064789 0.229780 0.404562 0.101 Uiso 1 1 calc GR . . . .
C00I C 0.5152(9) 0.9169(5) 0.42367(14) 0.0653(13) Uani 1 1 d . . . . .
H00I H 0.634772 0.925981 0.402527 0.078 Uiso 1 1 calc R . . . .
C00J C 0.2337(11) 0.8538(4) 0.30733(14) 0.0711(13) Uani 1 1 d . . . . .
H00H H 0.188946 0.916693 0.286618 0.107 Uiso 1 1 calc GR . . . .
H00J H 0.425990 0.845072 0.309093 0.107 Uiso 1 1 calc GR . . . .
H00K H 0.164189 0.885996 0.332239 0.107 Uiso 1 1 calc GR . . . .
C00K C 0.3516(11) 0.9984(5) 0.48667(14) 0.0700(14) Uani 1 1 d . . . . .
C00L C 0.1666(11) 0.8964(6) 0.48601(13) 0.0770(15) Uani 1 1 d . . . . .
H00L H 0.045228 0.888680 0.506968 0.092 Uiso 1 1 calc R . . . .
C00M C 0.5216(10) 1.0071(5) 0.45501(15) 0.0750(15) Uani 1 1 d . . . . .
H00M H 0.647349 1.076630 0.454451 0.090 Uiso 1 1 calc R . . . .
C00N C 0.3675(15) 1.0944(6) 0.52164(16) 0.112(2) Uani 1 1 d . . . . .
H00N H 0.201782 1.091109 0.536330 0.168 Uiso 1 1 calc GR . . . .
H00O H 0.396981 1.184556 0.512108 0.168 Uiso 1 1 calc GR . . . .
H00P H 0.513960 1.068341 0.538656 0.168 Uiso 1 1 calc GR . . . .

loop_
_atom_site_aniso_label
_atom_site_aniso_U_11
_atom_site_aniso_U_22
_atom_site_aniso_U_33
_atom_site_aniso_U_23
_atom_site_aniso_U_13
_atom_site_aniso_U_12
S01 0.0552(6) 0.0541(6) 0.0464(5) -0.0047(5) -0.0086(5) -0.0016(5)
O002 0.0292(16) 0.091(2) 0.086(2) -0.0407(18) -0.0066(14) 0.0026(15)
N003 0.0309(17) 0.062(2) 0.0523(18) -0.0149(16) -0.0027(14) -0.0016(15)
O004 0.0537(19) 0.082(2) 0.086(2) 0.017(2) -0.0255(17) -0.0003(16)
C005 0.029(2) 0.055(2) 0.051(2) -0.0067(19) -0.0069(16) 0.0011(17)
C006 0.036(2) 0.049(2) 0.042(2) -0.0038(18) -0.0006(15) 0.0004(17)
C007 0.035(2) 0.049(2) 0.044(2) -0.0079(18) -0.0005(16) -0.0021(16)
C008 0.037(2) 0.054(2) 0.045(2) -0.0038(19) -0.0071(16) 0.0042(17)
C009 0.040(2) 0.045(2) 0.0447(19) -0.0030(16) -0.0011(17) -0.0012(17)
C00A 0.042(2) 0.057(2) 0.044(2) 0.0014(18) 0.0008(18) 0.003(2)
C00B 0.045(3) 0.056(3) 0.048(2) 0.000(2) -0.0013(18) 0.0065(19)
C00C 0.043(2) 0.051(2) 0.046(2) 0.0002(19) -0.0016(18) -0.0022(18)
C00D 0.047(2) 0.057(3) 0.056(2) 0.008(2) 0.0060(19) 0.003(2)
C00E 0.059(3) 0.053(3) 0.055(3) -0.011(2) 0.000(2) 0.000(2)
C00F 0.060(3) 0.049(2) 0.065(3) -0.004(2) 0.010(2) 0.007(2)
C00G 0.060(3) 0.077(3) 0.057(3) -0.008(2) 0.009(2) -0.006(2)
C00H 0.057(3) 0.070(3) 0.075(3) 0.012(3) 0.001(2) 0.015(2)
C00I 0.065(3) 0.068(3) 0.062(3) -0.016(2) 0.010(2) -0.011(2)
C00J 0.086(4) 0.048(2) 0.079(3) 0.003(2) -0.017(3) 0.006(3)
C00K 0.081(4) 0.067(3) 0.061(3) -0.019(2) -0.005(3) 0.007(3)
C00L 0.085(4) 0.095(4) 0.051(3) -0.010(3) 0.012(3) 0.007(3)
C00M 0.071(3) 0.071(3) 0.083(3) -0.029(3) 0.008(3) -0.013(3)
C00N 0.148(6) 0.107(5) 0.082(4) -0.047(4) 0.001(4) 0.004(4)

loop_
_atom_type_symbol
_atom_type_description
_atom_type_scat_dispersion_real
_atom_type_scat_dispersion_imag
_atom_type_scat_source
C C 0.0181 0.0091 'International Tables Vol C Tables 4.2.6.8 and 6.1.1.4'
H H 0.0000 0.0000 'International Tables Vol C Tables 4.2.6.8 and 6.1.1.4'
N N 0.0311 0.0180 'International Tables Vol C Tables 4.2.6.8 and 6.1.1.4'
O O 0.0492 0.0322 'International Tables Vol C Tables 4.2.6.8 and 6.1.1.4'
S S 0.3331 0.5567 'International Tables Vol C Tables 4.2.6.8 and 6.1.1.4'

loop_
_geom_angle_atom_site_label_1
_geom_angle_atom_site_label_2
_geom_angle_atom_site_label_3
_geom_angle
_geom_angle_site_symmetry_1
_geom_angle_site_symmetry_3
_geom_angle_publ_flag
C009 S01 C00C 91.33(19) . . ?
C005 N003 C008 127.0(3) . . ?
O002 C005 N003 122.8(4) . . ?
O002 C005 C007 121.6(4) . . ?
N003 C005 C007 115.6(3) . . ?
C00A C006 C007 129.7(4) . . ?
C00C C006 C007 111.6(3) . . ?
C00C C006 C00A 118.8(4) . . ?
C006 C007 C005 120.8(3) . . ?
C009 C007 C005 126.9(4) . . ?
C009 C007 C006 112.3(3) . . ?
C00G C008 N003 118.9(4) . . ?
C00G C008 C00I 119.1(4) . . ?
C00I C008 N003 122.0(4) . . ?
C007 C009 S01 113.0(3) . . ?
C007 C009 C00B 131.4(3) . . ?
C00B C009 S01 115.4(3) . . ?
C00D C00A C006 120.5(4) . . ?
O004 C00B C009 118.8(4) . . ?
O004 C00B C00J 121.9(4) . . ?
C009 C00B C00J 119.0(3) . . ?
C006 C00C S01 111.8(3) . . ?
C00E C00C S01 126.7(3) . . ?
C00E C00C C006 121.6(4) . . ?
C00A C00D C00F 118.9(4) . . ?
C00A C00D C00H 120.3(4) . . ?
C00F C00D C00H 120.8(4) . . ?
C00F C00E C00C 117.5(4) . . ?
C00E C00F C00D 122.7(4) . . ?
C008 C00G C00L 119.9(5) . . ?
C008 C00I C00M 119.2(4) . . ?
C00L C00K C00N 120.8(5) . . ?
C00M C00K C00L 116.8(4) . . ?
C00M C00K C00N 122.4(5) . . ?
C00K C00L C00G 122.1(5) . . ?
C00K C00M C00I 122.8(5) . . ?

loop_
_geom_bond_atom_site_label_1
_geom_bond_atom_site_label_2
_geom_bond_distance
_geom_bond_site_symmetry_2
_geom_bond_publ_flag
S01 C009 1.726(4) . ?
S01 C00C 1.732(4) . ?
O002 C005 1.226(4) . ?
N003 C005 1.347(5) . ?
N003 C008 1.419(5) . ?
O004 C00B 1.217(5) . ?
C005 C007 1.490(5) . ?
C006 C007 1.440(5) . ?
C006 C00A 1.406(5) . ?
C006 C00C 1.400(5) . ?
C007 C009 1.366(5) . ?
C008 C00G 1.369(6) . ?
C008 C00I 1.373(6) . ?
C009 C00B 1.490(5) . ?
C00A C00D 1.379(5) . ?
C00B C00J 1.502(6) . ?
C00C C00E 1.396(6) . ?
C00D C00F 1.395(6) . ?
C00D C00H 1.521(6) . ?
C00E C00F 1.379(6) . ?
C00G C00L 1.380(6) . ?
C00I C00M 1.381(6) . ?
C00K C00L 1.365(7) . ?
C00K C00M 1.360(7) . ?
C00K C00N 1.513(6) . ?
